data_2015150
loop_
_publ_author_name
'Tripathi, Anil Kumar'
'Bruhn, Clemens'
'Flock, Susanne'
'Frauenrath, Herbert'

_publ_section_title
;
 The <i>endo</i> and <i>exo</i> isomers of
 1-(4-isopropyl-3,5-dioxa-8-azabicyclo[5.1.0]octan-8-yl)pyrrolidine-2,5-dione
;
_journal_coeditor_code GD1417
_journal_issue 12
_journal_name_full 'Acta Crystallographica Section C'
_journal_page_first o705
_journal_page_last o706
_journal_paper_doi 10.1107/S0108270105035134
_journal_volume 61
_journal_year 2005
_chemical_formula_moiety 'C12 H18 N2 O4'
_chemical_formula_sum 'C12 H18 N2 O4'
_chemical_formula_weight 254.28
_chemical_name_systematic
;
exo-
1-(4-isopropyl-3,5-dioxa-8-azabicyclo[5.1.0]octan-8-yl)pyrrolidine-2,5-dione
;
_space_group_IT_number 14
_symmetry_cell_setting monoclinic
_symmetry_space_group_name_Hall '-P 2ybc'
_symmetry_space_group_name_H-M 'P 1 21/c 1'
_atom_sites_solution_hydrogens geom
_atom_sites_solution_primary direct
_atom_sites_solution_secondary difmap
_audit_creation_method SHELXL97
_cell_angle_alpha 90.00
_cell_angle_beta 97.119(9)
_cell_angle_gamma 90.00
_cell_formula_units_Z 8
_cell_length_a 24.470(3)
_cell_length_b 8.8444(8)
_cell_length_c 11.8252(14)
_cell_measurement_reflns_used 10318
_cell_measurement_temperature 153(2)
_cell_measurement_theta_max 25.61
_cell_measurement_theta_min 1.68
_cell_volume 2539.5(5)
_computing_cell_refinement 'Please provide missing details'
_computing_data_collection 'Please provide missing details'
_computing_data_reduction 'Please provide missing details'
_computing_molecular_graphics 'Please provide missing details'
_computing_publication_material 'Please provide missing details'
_computing_structure_refinement 'SHELXL97 (Sheldrick, 1997)'
_computing_structure_solution 'SHELXS97 (Sheldrick, 1997)'
_diffrn_ambient_temperature 153(2)
_diffrn_detector_area_resol_mean 6.67
_diffrn_measured_fraction_theta_full 0.999
_diffrn_measured_fraction_theta_max 0.999
_diffrn_measurement_device '2-circle goniometer'
_diffrn_measurement_device_type 'Stoe IPDS 2'
_diffrn_measurement_method rotation
_diffrn_radiation_monochromator 'plane graphite'
_diffrn_radiation_type 'Mo K\a'
_diffrn_radiation_wavelength 0.71073
_diffrn_reflns_av_R_equivalents 0.0332
_diffrn_reflns_av_sigmaI/netI 0.0301
_diffrn_reflns_limit_h_max 29
_diffrn_reflns_limit_h_min -29
_diffrn_reflns_limit_k_max 10
_diffrn_reflns_limit_k_min -10
_diffrn_reflns_limit_l_max 14
_diffrn_reflns_limit_l_min -13
_diffrn_reflns_number 18062
_diffrn_reflns_theta_full 25.00
_diffrn_reflns_theta_max 25.00
_diffrn_reflns_theta_min 1.68
_diffrn_standards_decay_% 0
_exptl_absorpt_coefficient_mu 0.100
_exptl_absorpt_correction_T_max 0.9717
_exptl_absorpt_correction_T_min 0.9137
_exptl_absorpt_correction_type integration
_exptl_absorpt_process_details 'X-RED32 (Stoe & Cie, 2004)'
_exptl_crystal_colour colourless
_exptl_crystal_density_diffrn 1.330
_exptl_crystal_density_method 'not measured'
_exptl_crystal_description plate
_exptl_crystal_F_000 1088
_exptl_crystal_size_max 0.66
_exptl_crystal_size_mid 0.65
_exptl_crystal_size_min 0.25
_refine_diff_density_max 0.208
_refine_diff_density_min -0.154
_refine_ls_extinction_coef 0.0028(4)
_refine_ls_extinction_expression Fc^*^=kFc[1+0.001xFc^2^\l^3^/sin(2\q)]^-1/4^
_refine_ls_extinction_method 'SHELXL97 (Sheldrick, 1997)'
_refine_ls_goodness_of_fit_ref 0.895
_refine_ls_hydrogen_treatment constr
_refine_ls_matrix_type full
_refine_ls_number_parameters 330
_refine_ls_number_reflns 4465
_refine_ls_number_restraints 0
_refine_ls_restrained_S_all 0.895
_refine_ls_R_factor_all 0.0595
_refine_ls_R_factor_gt 0.0312
_refine_ls_shift/su_max 0.000
_refine_ls_shift/su_mean 0.000
_refine_ls_structure_factor_coef Fsqd
_refine_ls_weighting_details 'calc w = 1/[\s^2^(Fo^2^)+(0.0484P)^2^] where P=(Fo^2^+2Fc^2^)/3'
_refine_ls_weighting_scheme calc
_refine_ls_wR_factor_gt 0.0783
_refine_ls_wR_factor_ref 0.0843
_reflns_number_gt 2623
_reflns_number_total 4465
_reflns_threshold_expression I>2\s(I)
_cod_data_source_file gd1417.cif
_cod_data_source_block II
_cod_original_cell_volume 2539.6(5)
_cod_original_sg_symbol_H-M 'P 21/c'
_cod_database_code 2015150
_cod_database_fobs_code 2015150

loop_
_symmetry_equiv_pos_as_xyz
'x, y, z'
'-x, y+1/2, -z+1/2'
'-x, -y, -z'
'x, -y-1/2, z-1/2'

loop_
_atom_site_label
_atom_site_fract_x
_atom_site_fract_y
_atom_site_fract_z
_atom_site_U_iso_or_equiv
_atom_site_adp_type
_atom_site_calc_flag
_atom_site_refinement_flags
_atom_site_occupancy
_atom_site_disorder_assembly
_atom_site_disorder_group
_atom_site_type_symbol
C1 0.13853(6) 0.1498(2) 0.37970(13) 0.0339(4) Uani d . 1 . . C
H1A 0.1338 0.0495 0.3427 0.041 Uiso calc R 1 . . H
H1B 0.1604 0.2128 0.3327 0.041 Uiso calc R 1 . . H
C2 0.08288(6) 0.22056(18) 0.37812(14) 0.0284(4) Uani d . 1 . . C
H2A 0.0625 0.2297 0.2997 0.034 Uiso calc R 1 . . H
C3 0.06445(6) 0.33025(18) 0.45939(13) 0.0269(4) Uani d . 1 . . C
H3A 0.0343 0.3984 0.4248 0.032 Uiso calc R 1 . . H
C4 0.09820(6) 0.39655(18) 0.56193(13) 0.0302(4) Uani d . 1 . . C
H4B 0.1149 0.4918 0.5387 0.036 Uiso calc R 1 . . H
H4A 0.0732 0.4228 0.6186 0.036 Uiso calc R 1 . . H
C5 0.18282(6) 0.26653(17) 0.54868(13) 0.0274(4) Uani d . 1 . . C
H5A 0.1868 0.3502 0.4934 0.033 Uiso calc R 1 . . H
C6 0.23653(7) 0.24463(19) 0.62595(15) 0.0335(4) Uani d . 1 . . C
H6A 0.2313 0.1617 0.6811 0.040 Uiso calc R 1 . . H
C7 0.28230(7) 0.1981(2) 0.55652(17) 0.0496(5) Uani d . 1 . . C
H7A 0.2880 0.2782 0.5020 0.060 Uiso calc R 1 . . H
H7B 0.2719 0.1043 0.5152 0.060 Uiso calc R 1 . . H
H7C 0.3164 0.1818 0.6078 0.060 Uiso calc R 1 . . H
C8 0.25272(7) 0.3879(2) 0.69348(14) 0.0403(4) Uani d . 1 . . C
H8A 0.2229 0.4171 0.7372 0.048 Uiso calc R 1 . . H
H8B 0.2594 0.4696 0.6409 0.048 Uiso calc R 1 . . H
H8C 0.2863 0.3692 0.7458 0.048 Uiso calc R 1 . . H
C9 -0.02191(7) 0.04486(18) 0.32502(13) 0.0291(4) Uani d . 1 . . C
C10 -0.08362(6) 0.04812(19) 0.29875(14) 0.0332(4) Uani d . 1 . . C
H10A -0.0992 -0.0543 0.3057 0.040 Uiso calc R 1 . . H
H10B -0.0948 0.0859 0.2205 0.040 Uiso calc R 1 . . H
C11 -0.10334(7) 0.15492(19) 0.38645(14) 0.0352(4) Uani d . 1 . . C
H11B -0.1242 0.2404 0.3482 0.042 Uiso calc R 1 . . H
H11A -0.1274 0.1009 0.4344 0.042 Uiso calc R 1 . . H
C12 -0.05208(7) 0.21086(18) 0.45773(14) 0.0290(4) Uani d . 1 . . C
C13 0.40029(6) 0.88727(18) 0.43325(13) 0.0295(4) Uani d . 1 . . C
H13A 0.3829 0.9826 0.4541 0.035 Uiso calc R 1 . . H
H13B 0.4260 0.9128 0.3776 0.035 Uiso calc R 1 . . H
C14 0.43315(6) 0.82396(18) 0.53816(13) 0.0269(4) Uani d . 1 . . C
H14A 0.4622 0.8944 0.5743 0.032 Uiso calc R 1 . . H
C15 0.41454(6) 0.71207(18) 0.61837(13) 0.0277(4) Uani d . 1 . . C
H15A 0.4339 0.7225 0.6975 0.033 Uiso calc R 1 . . H
C16 0.35980(6) 0.6350(2) 0.61452(12) 0.0316(4) Uani d . 1 . . C
H16B 0.3660 0.5331 0.6484 0.038 Uiso calc R 1 . . H
H16A 0.3372 0.6924 0.6636 0.038 Uiso calc R 1 . . H
C17 0.31634(7) 0.75532(17) 0.44628(13) 0.0270(4) Uani d . 1 . . C
H17A 0.3132 0.8384 0.5025 0.032 Uiso calc R 1 . . H
C18 0.26201(7) 0.73858(18) 0.36962(15) 0.0322(4) Uani d . 1 . . C
H18A 0.2577 0.8290 0.3185 0.039 Uiso calc R 1 . . H
C19 0.26088(7) 0.5990(2) 0.29422(14) 0.0411(4) Uani d . 1 . . C
H19A 0.2618 0.5080 0.3417 0.049 Uiso calc R 1 . . H
H19B 0.2930 0.5999 0.2522 0.049 Uiso calc R 1 . . H
H19C 0.2271 0.5993 0.2402 0.049 Uiso calc R 1 . . H
C20 0.21412(7) 0.7386(2) 0.44041(17) 0.0441(5) Uani d . 1 . . C
H20C 0.1794 0.7304 0.3898 0.053 Uiso calc R 1 . . H
H20B 0.2144 0.8329 0.4840 0.053 Uiso calc R 1 . . H
H20A 0.2178 0.6525 0.4930 0.053 Uiso calc R 1 . . H
C21 0.55121(7) 0.71403(18) 0.54804(14) 0.0288(4) Uani d . 1 . . C
C22 0.60214(7) 0.6605(2) 0.62166(15) 0.0358(4) Uani d . 1 . . C
H22A 0.6218 0.7467 0.6616 0.043 Uiso calc R 1 . . H
H22B 0.6274 0.6090 0.5749 0.043 Uiso calc R 1 . . H
C23 0.58212(6) 0.55098(19) 0.70676(14) 0.0337(4) Uani d . 1 . . C
H23A 0.5988 0.4499 0.7000 0.040 Uiso calc R 1 . . H
H23B 0.5919 0.5881 0.7857 0.040 Uiso calc R 1 . . H
C24 0.52063(6) 0.54374(18) 0.67696(13) 0.0284(4) Uani d . 1 . . C
N1 0.04750(5) 0.16772(14) 0.46420(10) 0.0262(3) Uani d . 1 . . N
N2 -0.00770(5) 0.14746(14) 0.41301(10) 0.0265(3) Uani d . 1 . . N
N3 0.45186(5) 0.66313(14) 0.53454(10) 0.0257(3) Uani d . 1 . . N
N4 0.50663(5) 0.64627(14) 0.58886(10) 0.0256(3) Uani d . 1 . . N
O1 0.01112(5) -0.02834(13) 0.27952(9) 0.0359(3) Uani d . 1 . . O
O2 -0.04824(5) 0.29651(13) 0.53843(10) 0.0366(3) Uani d . 1 . . O
O3 0.16959(4) 0.13044(12) 0.48916(8) 0.0310(3) Uani d . 1 . . O
O4 0.14114(4) 0.30286(12) 0.61645(8) 0.0291(3) Uani d . 1 . . O
O5 0.54759(5) 0.80150(13) 0.46811(10) 0.0367(3) Uani d . 1 . . O
O6 0.48765(4) 0.46768(13) 0.72011(9) 0.0360(3) Uani d . 1 . . O
O7 0.35839(4) 0.79079(12) 0.37859(8) 0.0290(3) Uani d . 1 . . O
O8 0.32862(4) 0.61822(12) 0.50495(8) 0.0285(3) Uani d . 1 . . O

loop_
_atom_site_aniso_label
_atom_site_aniso_U_11
_atom_site_aniso_U_22
_atom_site_aniso_U_33
_atom_site_aniso_U_12
_atom_site_aniso_U_13
_atom_site_aniso_U_23
C1 0.0327(9) 0.0431(11) 0.0256(8) -0.0001(8) 0.0026(7) -0.0043(7)
C2 0.0280(9) 0.0323(9) 0.0245(8) -0.0021(7) 0.0025(7) 0.0017(7)
C3 0.0273(9) 0.0253(8) 0.0277(8) -0.0012(7) 0.0021(7) 0.0023(7)
C4 0.0285(8) 0.0296(9) 0.0322(9) 0.0027(8) 0.0025(7) -0.0020(7)
C5 0.0272(8) 0.0275(9) 0.0275(9) -0.0015(7) 0.0031(7) 0.0017(7)
C6 0.0315(9) 0.0331(10) 0.0348(10) -0.0024(7) 0.0006(7) 0.0060(7)
C7 0.0306(10) 0.0551(13) 0.0618(13) 0.0070(9) 0.0002(9) -0.0058(10)
C8 0.0321(8) 0.0484(11) 0.0396(9) -0.0089(8) 0.0021(7) 0.0000(8)
C9 0.0330(9) 0.0267(9) 0.0272(9) -0.0019(8) 0.0021(7) 0.0010(7)
C10 0.0285(9) 0.0352(10) 0.0346(9) -0.0015(8) -0.0013(7) -0.0014(7)
C11 0.0287(9) 0.0338(10) 0.0426(10) 0.0033(8) 0.0022(7) -0.0018(7)
C12 0.0302(9) 0.0267(9) 0.0305(9) 0.0012(7) 0.0053(7) 0.0029(7)
C13 0.0308(9) 0.0284(9) 0.0290(8) -0.0033(8) 0.0028(7) 0.0015(7)
C14 0.0269(9) 0.0257(9) 0.0282(9) -0.0014(7) 0.0043(7) -0.0035(7)
C15 0.0297(9) 0.0327(9) 0.0208(8) 0.0023(7) 0.0026(7) -0.0007(7)
C16 0.0276(8) 0.0439(11) 0.0231(8) -0.0020(7) 0.0024(6) 0.0034(7)
C17 0.0283(9) 0.0256(9) 0.0275(9) 0.0012(7) 0.0045(7) -0.0016(6)
C18 0.0297(9) 0.0302(10) 0.0350(10) 0.0007(7) -0.0031(7) 0.0006(7)
C19 0.0391(9) 0.0425(10) 0.0389(9) -0.0016(8) -0.0059(7) -0.0065(8)
C20 0.0293(9) 0.0461(12) 0.0561(12) 0.0022(8) 0.0018(8) -0.0037(8)
C21 0.0294(9) 0.0269(9) 0.0305(9) -0.0022(7) 0.0052(7) -0.0041(7)
C22 0.0268(9) 0.0369(10) 0.0433(10) -0.0032(8) 0.0023(7) 0.0009(8)
C23 0.0300(9) 0.0357(10) 0.0343(9) 0.0012(8) -0.0006(7) 0.0019(7)
C24 0.0286(9) 0.0281(9) 0.0286(9) -0.0001(7) 0.0032(7) -0.0016(7)
N1 0.0246(7) 0.0275(7) 0.0261(7) -0.0008(6) 0.0015(5) 0.0013(5)
N2 0.0253(7) 0.0268(8) 0.0267(7) 0.0001(6) 0.0004(5) 0.0001(5)
N3 0.0244(7) 0.0273(7) 0.0251(7) 0.0003(6) 0.0016(5) -0.0019(5)
N4 0.0229(7) 0.0263(8) 0.0272(7) -0.0017(6) 0.0017(5) -0.0007(5)
O1 0.0332(7) 0.0366(7) 0.0377(7) 0.0031(6) 0.0030(5) -0.0079(5)
O2 0.0392(7) 0.0354(7) 0.0355(7) 0.0037(6) 0.0062(5) -0.0055(5)
O3 0.0302(6) 0.0304(6) 0.0314(6) 0.0013(5) 0.0004(5) -0.0010(5)
O4 0.0281(6) 0.0346(6) 0.0246(6) 0.0008(5) 0.0035(5) 0.0006(5)
O5 0.0377(7) 0.0366(7) 0.0364(7) -0.0050(6) 0.0074(5) 0.0052(6)
O6 0.0329(7) 0.0368(7) 0.0380(7) -0.0040(6) 0.0034(5) 0.0075(5)
O7 0.0289(6) 0.0333(6) 0.0247(6) -0.0041(5) 0.0022(5) -0.0009(5)
O8 0.0288(6) 0.0296(6) 0.0263(6) -0.0012(5) -0.0001(4) 0.0025(5)

loop_
_atom_type_symbol
_atom_type_description
_atom_type_scat_dispersion_real
_atom_type_scat_dispersion_imag
_atom_type_scat_source
C C 0.0033 0.0016 'International Tables Vol C Tables 4.2.6.8 and 6.1.1.4'
H H 0.0000 0.0000 'International Tables Vol C Tables 4.2.6.8 and 6.1.1.4'
N N 0.0061 0.0033 'International Tables Vol C Tables 4.2.6.8 and 6.1.1.4'
O O 0.0106 0.0060 'International Tables Vol C Tables 4.2.6.8 and 6.1.1.4'

loop_
_geom_angle_atom_site_label_1
_geom_angle_atom_site_label_2
_geom_angle_atom_site_label_3
_geom_angle
_geom_angle_publ_flag
O3 C1 C2 116.29(13) n
O3 C1 H1A 108.2 ?
C2 C1 H1A 108.2 ?
O3 C1 H1B 108.2 ?
C2 C1 H1B 108.2 ?
H1A C1 H1B 107.4 ?
C3 C2 N1 60.72(10) n
C3 C2 C1 128.17(14) n
N1 C2 C1 117.71(13) n
C3 C2 H2A 113.2 ?
N1 C2 H2A 113.2 ?
C1 C2 H2A 113.2 ?
C2 C3 N1 60.16(10) n
C2 C3 C4 127.00(13) n
N1 C3 C4 118.14(12) n
C2 C3 H3A 113.6 ?
N1 C3 H3A 113.6 ?
C4 C3 H3A 113.6 ?
O4 C4 C3 116.04(13) n
O4 C4 H4B 108.3 ?
C3 C4 H4B 108.3 ?
O4 C4 H4A 108.3 ?
C3 C4 H4A 108.3 ?
H4B C4 H4A 107.4 ?
O4 C5 O3 109.90(12) n
O4 C5 C6 108.69(13) n
O3 C5 C6 108.63(13) n
O4 C5 H5A 109.9 ?
O3 C5 H5A 109.9 ?
C6 C5 H5A 109.9 ?
C5 C6 C8 111.03(14) n
C5 C6 C7 110.45(14) n
C8 C6 C7 110.25(15) n
C5 C6 H6A 108.3 ?
C8 C6 H6A 108.3 ?
C7 C6 H6A 108.3 ?
C6 C7 H7A 109.5 ?
C6 C7 H7B 109.5 ?
H7A C7 H7B 109.5 ?
C6 C7 H7C 109.5 ?
H7A C7 H7C 109.5 ?
H7B C7 H7C 109.5 ?
C6 C8 H8A 109.5 ?
C6 C8 H8B 109.5 ?
H8A C8 H8B 109.5 ?
C6 C8 H8C 109.5 ?
H8A C8 H8C 109.5 ?
H8B C8 H8C 109.5 ?
O1 C9 N2 124.16(15) n
O1 C9 C10 128.77(15) n
N2 C9 C10 107.06(14) n
C9 C10 C11 105.41(13) n
C9 C10 H10A 110.7 ?
C11 C10 H10A 110.7 ?
C9 C10 H10B 110.7 ?
C11 C10 H10B 110.7 ?
H10A C10 H10B 108.8 ?
C12 C11 C10 105.81(13) n
C12 C11 H11B 110.6 ?
C10 C11 H11B 110.6 ?
C12 C11 H11A 110.6 ?
C10 C11 H11A 110.6 ?
H11B C11 H11A 108.7 ?
O2 C12 N2 124.45(15) n
O2 C12 C11 128.59(15) n
N2 C12 C11 106.96(13) n
O7 C13 C14 115.66(13) n
O7 C13 H13A 108.4 ?
C14 C13 H13A 108.4 ?
O7 C13 H13B 108.4 ?
C14 C13 H13B 108.4 ?
H13A C13 H13B 107.4 ?
C15 C14 N3 60.17(10) n
C15 C14 C13 127.08(13) n
N3 C14 C13 117.74(12) n
C15 C14 H14A 113.6 ?
N3 C14 H14A 113.6 ?
C13 C14 H14A 113.6 ?
C14 C15 N3 60.43(10) n
C14 C15 C16 128.99(13) n
N3 C15 C16 117.77(13) n
C14 C15 H15A 112.9 ?
N3 C15 H15A 112.9 ?
C16 C15 H15A 112.9 ?
O8 C16 C15 116.74(12) n
O8 C16 H16B 108.1 ?
C15 C16 H16B 108.1 ?
O8 C16 H16A 108.1 ?
C15 C16 H16A 108.1 ?
H16B C16 H16A 107.3 ?
O8 C17 O7 110.08(12) n
O8 C17 C18 109.06(13) n
O7 C17 C18 109.13(13) n
O8 C17 H17A 109.5 ?
O7 C17 H17A 109.5 ?
C18 C17 H17A 109.5 ?
C17 C18 C19 112.30(13) n
C17 C18 C20 110.36(14) n
C19 C18 C20 111.29(14) n
C17 C18 H18A 107.6 ?
C19 C18 H18A 107.6 ?
C20 C18 H18A 107.6 ?
C18 C19 H19A 109.5 ?
C18 C19 H19B 109.5 ?
H19A C19 H19B 109.5 ?
C18 C19 H19C 109.5 ?
H19A C19 H19C 109.5 ?
H19B C19 H19C 109.5 ?
C18 C20 H20C 109.5 ?
C18 C20 H20B 109.5 ?
H20C C20 H20B 109.5 ?
C18 C20 H20A 109.5 ?
H20C C20 H20A 109.5 ?
H20B C20 H20A 109.5 ?
O5 C21 N4 124.22(15) n
O5 C21 C22 128.67(16) n
N4 C21 C22 107.11(13) n
C21 C22 C23 105.75(13) n
C21 C22 H22A 110.6 ?
C23 C22 H22A 110.6 ?
C21 C22 H22B 110.6 ?
C23 C22 H22B 110.6 ?
H22A C22 H22B 108.7 ?
C24 C23 C22 105.49(13) n
C24 C23 H23A 110.6 ?
C22 C23 H23A 110.6 ?
C24 C23 H23B 110.6 ?
C22 C23 H23B 110.6 ?
H23A C23 H23B 108.8 ?
O6 C24 N4 124.22(14) n
O6 C24 C23 128.66(15) n
N4 C24 C23 107.10(13) n
N2 N1 C2 110.51(12) n
N2 N1 C3 110.94(11) n
C2 N1 C3 59.12(10) n
C12 N2 C9 114.50(13) n
C12 N2 N1 122.38(12) n
C9 N2 N1 122.46(13) n
N4 N3 C15 110.54(11) n
N4 N3 C14 111.20(11) n
C15 N3 C14 59.40(9) n
C21 N4 C24 114.33(13) n
C21 N4 N3 122.52(12) n
C24 N4 N3 122.54(12) n
C5 O3 C1 114.39(12) n
C5 O4 C4 114.79(11) n
C17 O7 C13 114.12(12) n
C17 O8 C16 114.48(12) n

loop_
_geom_bond_atom_site_label_1
_geom_bond_atom_site_label_2
_geom_bond_site_symmetry_2
_geom_bond_distance
_geom_bond_publ_flag
C1 O3 . 1.4279(18) n
C1 C2 . 1.497(2) n
C1 H1A . 0.9900 ?
C1 H1B . 0.9900 ?
C2 C3 . 1.475(2) n
C2 N1 . 1.4908(19) ?
C2 H2A . 1.0000 ?
C3 N1 . 1.499(2) n
C3 C4 . 1.499(2) n
C3 H3A . 1.0000 ?
C4 O4 . 1.4277(18) n
C4 H4B . 0.9900 ?
C4 H4A . 0.9900 ?
C5 O4 . 1.4101(18) n
C5 O3 . 1.4115(18) n
C5 C6 . 1.517(2) n
C5 H5A . 1.0000 ?
C6 C8 . 1.524(2) n
C6 C7 . 1.525(2) n
C6 H6A . 1.0000 ?
C7 H7A . 0.9800 ?
C7 H7B . 0.9800 ?
C7 H7C . 0.9800 ?
C8 H8A . 0.9800 ?
C8 H8B . 0.9800 ?
C8 H8C . 0.9800 ?
C9 O1 . 1.2125(18) n
C9 N2 . 1.392(2) n
C9 C10 . 1.504(2) n
C10 C11 . 1.525(2) n
C10 H10A . 0.9900 ?
C10 H10B . 0.9900 ?
C11 C12 . 1.506(2) n
C11 H11B . 0.9900 ?
C11 H11A . 0.9900 ?
C12 O2 . 1.2129(19) n
C12 N2 . 1.384(2) n
C13 O7 . 1.4259(18) n
C13 C14 . 1.501(2) n
C13 H13A . 0.9900 ?
C13 H13B . 0.9900 ?
C14 C15 . 1.481(2) n
C14 N3 . 1.497(2) n
C14 H14A . 1.0000 ?
C15 N3 . 1.4928(19) n
C15 C16 . 1.499(2) n
C15 H15A . 1.0000 ?
C16 O8 . 1.4276(17) n
C16 H16B . 0.9900 ?
C16 H16A . 0.9900 ?
C17 O8 . 1.4108(18) n
C17 O7 . 1.4149(18) n
C17 C18 . 1.521(2) n
C17 H17A . 1.0000 ?
C18 C19 . 1.521(2) n
C18 C20 . 1.522(2) n
C18 H18A . 1.0000 ?
C19 H19A . 0.9800 ?
C19 H19B . 0.9800 ?
C19 H19C . 0.9800 ?
C20 H20C . 0.9800 ?
C20 H20B . 0.9800 ?
C20 H20A . 0.9800 ?
C21 O5 . 1.2161(19) n
C21 N4 . 1.383(2) n
C21 C22 . 1.506(2) n
C22 C23 . 1.521(2) n
C22 H22A . 0.9900 ?
C22 H22B . 0.9900 ?
C23 C24 . 1.504(2) n
C23 H23A . 0.9900 ?
C23 H23B . 0.9900 ?
C24 O6 . 1.2109(18) n
C24 N4 . 1.3915(19) n
N1 N2 . 1.4215(17) n
N3 N4 . 1.4205(17) n
